data_7018392
loop_
_publ_author_name
'Krishnamoorthy, Paramasivam'
'Sathyadevi, Palanisamy'
'Butorac, Rachel R.'
'Cowley, Alan H.'
'Bhuvanesh, Nattamai S. P.'
'Dharmaraj, Nallasamy'

_publ_section_title
;
 Copper(i) and nickel(ii) complexes with 1&#x2009;:&#x2009;1 vs.
 1&#x2009;:&#x2009;2 coordination of ferrocenyl hydrazone ligands: Do the
 geometry and composition of complexes affect DNA binding/cleavage,
 protein binding, antioxidant and cytotoxic activities?
;
_journal_issue 15
_journal_name_full 'Dalton transactions (Cambridge, England : 2003)'
_journal_page_first 4423
_journal_page_last 4436
_journal_paper_doi 10.1039/c2dt11938b
_journal_volume 41
_journal_year 2012
_chemical_formula_moiety 'C54 H45 Cu Fe N2 O P2'
_chemical_formula_sum 'C54 H45 Cu Fe N2 O P2'
_chemical_formula_weight 919.25
_chemical_name_systematic
;
?
;
_space_group_IT_number 14
_symmetry_cell_setting monoclinic
_symmetry_space_group_name_Hall '-P 2ybc'
_symmetry_space_group_name_H-M 'P 1 21/c 1'
_atom_sites_solution_hydrogens geom
_atom_sites_solution_primary direct
_atom_sites_solution_secondary difmap
_audit_creation_method SHELXL-97
_cell_angle_alpha 90.00
_cell_angle_beta 119.129(2)
_cell_angle_gamma 90.00
_cell_formula_units_Z 4
_cell_length_a 13.7088(7)
_cell_length_b 17.8387(9)
_cell_length_c 20.7620(8)
_cell_measurement_reflns_used 17541
_cell_measurement_temperature 100(2)
_cell_measurement_theta_max 31.1351
_cell_measurement_theta_min 1.5202
_cell_volume 4435.1(4)
_computing_cell_refinement 'CrystalClear (Rigaku Inc., 2008)'
_computing_data_collection 'CrystalClear (Rigaku Inc., 2008)'
_computing_data_reduction 'CrystalClear (Rigaku Inc., 2008)'
_computing_molecular_graphics 'XP SHELXTL/PC, Siemens Analytical'
_computing_structure_refinement 'XL SHELXTL/PC, Siemens Analytical'
_computing_structure_solution
;

SIR97 - Altomare A., Burla M.C., Camalli M., Cascarano G.L., Giacovazzo C.,
Guagliardi A., Moliterni A.G.G., Polidori G.,Spagna R.
;
_diffrn_ambient_temperature 100(2)
_diffrn_measured_fraction_theta_full 0.994
_diffrn_measured_fraction_theta_max 0.994
_diffrn_measurement_device_type 'Rigaku AFC-12 with Saturn 724+ CCD'
_diffrn_measurement_method \w-scans
_diffrn_radiation_monochromator graphite
_diffrn_radiation_source 'fine-focus sealed tube'
_diffrn_radiation_type MoK\a
_diffrn_radiation_wavelength 0.71075
_diffrn_reflns_av_R_equivalents 0.0792
_diffrn_reflns_av_sigmaI/netI 0.0457
_diffrn_reflns_limit_h_max 17
_diffrn_reflns_limit_h_min -17
_diffrn_reflns_limit_k_max 23
_diffrn_reflns_limit_k_min -23
_diffrn_reflns_limit_l_max 26
_diffrn_reflns_limit_l_min -23
_diffrn_reflns_number 68529
_diffrn_reflns_theta_full 27.48
_diffrn_reflns_theta_max 27.48
_diffrn_reflns_theta_min 3.03
_exptl_absorpt_coefficient_mu 0.921
_exptl_absorpt_correction_T_max 0.8742
_exptl_absorpt_correction_T_min 0.7328
_exptl_absorpt_correction_type multi-scan
_exptl_absorpt_process_details
;
Abscor. T. Higashi. (2001). Rigaku Corp. Tokyo, Japan
;
_exptl_crystal_colour red
_exptl_crystal_density_diffrn 1.377
_exptl_crystal_density_method 'not measured'
_exptl_crystal_description prism
_exptl_crystal_F_000 1904
_exptl_crystal_size_max 0.36
_exptl_crystal_size_mid 0.24
_exptl_crystal_size_min 0.15
_refine_diff_density_max 0.489
_refine_diff_density_min -1.103
_refine_diff_density_rms 0.078
_refine_ls_extinction_method none
_refine_ls_goodness_of_fit_ref 1.056
_refine_ls_hydrogen_treatment constr
_refine_ls_matrix_type full
_refine_ls_number_parameters 550
_refine_ls_number_reflns 10114
_refine_ls_number_restraints 0
_refine_ls_restrained_S_all 1.056
_refine_ls_R_factor_all 0.0447
_refine_ls_R_factor_gt 0.0409
_refine_ls_shift/su_max 0.001
_refine_ls_shift/su_mean 0.000
_refine_ls_structure_factor_coef Fsqd
_refine_ls_weighting_details 'calc w=1/[\s^2^(Fo^2^)+(0.0635P)^2^+2.3214P] where P=(Fo^2^+2Fc^2^)/3'
_refine_ls_weighting_scheme calc
_refine_ls_wR_factor_gt 0.1065
_refine_ls_wR_factor_ref 0.1091
_reflns_number_gt 9199
_reflns_number_total 10114
_reflns_threshold_expression >2sigma(I)
_cod_data_source_file c2dt11938b.txt
_cod_data_source_block shelxl
_cod_original_sg_symbol_H-M P21/c
_cod_database_code 7018392

loop_
_symmetry_equiv_pos_as_xyz
'x, y, z'
'-x, y+1/2, -z+1/2'
'-x, -y, -z'
'x, -y-1/2, z-1/2'

loop_
_atom_site_label
_atom_site_type_symbol
_atom_site_fract_x
_atom_site_fract_y
_atom_site_fract_z
_atom_site_U_iso_or_equiv
_atom_site_adp_type
_atom_site_occupancy
_atom_site_symmetry_multiplicity
_atom_site_calc_flag
_atom_site_refinement_flags
C1 C 0.78772(14) 1.10752(10) 0.20407(10) 0.0189(3) Uani 1 1 d .
C2 C 0.78598(15) 1.09699(10) 0.13683(10) 0.0222(4) Uani 1 1 d .
H2 H 0.7626 1.0502 0.1120 0.027 Uiso 1 1 calc R
C3 C 0.81845(17) 1.15470(11) 0.10582(11) 0.0269(4) Uani 1 1 d .
H3 H 0.8185 1.1468 0.0606 0.032 Uiso 1 1 calc R
C4 C 0.85071(16) 1.22384(11) 0.14119(11) 0.0267(4) Uani 1 1 d .
H4 H 0.8716 1.2634 0.1197 0.032 Uiso 1 1 calc R
C5 C 0.85234(16) 1.23481(11) 0.20789(11) 0.0265(4) Uani 1 1 d .
H5 H 0.8748 1.2819 0.2322 0.032 Uiso 1 1 calc R
C6 C 0.82108(16) 1.17704(10) 0.23940(11) 0.0236(4) Uani 1 1 d .
H6 H 0.8225 1.1849 0.2851 0.028 Uiso 1 1 calc R
C7 C 0.75080(14) 1.04558(9) 0.23634(10) 0.0178(3) Uani 1 1 d .
C8 C 0.82416(15) 0.97515(10) 0.40700(10) 0.0210(4) Uani 1 1 d .
H8 H 0.8815 1.0107 0.4338 0.025 Uiso 1 1 calc R
C9 C 0.80354(16) 0.91753(10) 0.44850(10) 0.0227(4) Uani 1 1 d .
C10 C 0.73930(16) 0.84995(11) 0.42162(11) 0.0251(4) Uani 1 1 d .
H10 H 0.7009 0.8344 0.3727 0.030 Uiso 1 1 d R
C11 C 0.74490(19) 0.81082(13) 0.48350(12) 0.0334(5) Uani 1 1 d .
H11 H 0.7101 0.7655 0.4817 0.040 Uiso 1 1 d R
C12 C 0.8129(2) 0.85322(13) 0.54841(12) 0.0365(5) Uani 1 1 d .
H12 H 0.8300 0.8403 0.5962 0.044 Uiso 1 1 d R
C13 C 0.85025(19) 0.91855(12) 0.52770(11) 0.0303(4) Uani 1 1 d .
H13 H 0.8966 0.9555 0.5595 0.036 Uiso 1 1 d R
C14 C 0.96792(18) 0.76438(13) 0.44220(12) 0.0335(5) Uani 1 1 d .
H14 H 0.9328 0.7546 0.3919 0.040 Uiso 1 1 d R
C15 C 1.03780(17) 0.82730(12) 0.47857(12) 0.0316(4) Uani 1 1 d .
H15 H 1.0560 0.8656 0.4559 0.038 Uiso 1 1 d R
C16 C 1.07490(17) 0.82139(11) 0.55556(11) 0.0295(4) Uani 1 1 d .
H16 H 1.1214 0.8549 0.5919 0.035 Uiso 1 1 d R
C17 C 1.02743(18) 0.75448(11) 0.56664(12) 0.0326(5) Uani 1 1 d .
H17 H 1.0375 0.7368 0.6116 0.039 Uiso 1 1 d R
C18 C 0.96160(18) 0.71940(12) 0.49649(12) 0.0350(5) Uani 1 1 d .
H18 H 0.9217 0.6750 0.4880 0.042 Uiso 1 1 d R
C19 C 0.44252(15) 0.93285(10) 0.30717(10) 0.0206(3) Uani 1 1 d .
C20 C 0.35115(16) 0.90648(12) 0.31401(11) 0.0275(4) Uani 1 1 d .
H20 H 0.3077 0.8658 0.2845 0.033 Uiso 1 1 calc R
C21 C 0.32447(17) 0.94008(14) 0.36413(12) 0.0333(5) Uani 1 1 d .
H21 H 0.2637 0.9216 0.3693 0.040 Uiso 1 1 calc R
C22 C 0.3866(2) 1.00056(13) 0.40651(12) 0.0363(5) Uani 1 1 d .
H22 H 0.3664 1.0247 0.4391 0.044 Uiso 1 1 calc R
C23 C 0.4781(2) 1.02544(13) 0.40113(12) 0.0356(5) Uani 1 1 d .
H23 H 0.5214 1.0661 0.4309 0.043 Uiso 1 1 calc R
C24 C 0.50694(17) 0.99141(11) 0.35257(11) 0.0266(4) Uani 1 1 d .
H24 H 0.5710 1.0081 0.3502 0.032 Uiso 1 1 calc R
C25 C 0.36390(15) 0.93263(10) 0.15132(10) 0.0202(3) Uani 1 1 d .
C26 C 0.25220(16) 0.90923(11) 0.12310(11) 0.0244(4) Uani 1 1 d .
H26 H 0.2339 0.8728 0.1488 0.029 Uiso 1 1 calc R
C27 C 0.16864(16) 0.93959(12) 0.05745(11) 0.0281(4) Uani 1 1 d .
H27 H 0.0934 0.9240 0.0388 0.034 Uiso 1 1 calc R
C28 C 0.19483(17) 0.99267(11) 0.01914(11) 0.0287(4) Uani 1 1 d .
H28 H 0.1375 1.0132 -0.0255 0.034 Uiso 1 1 calc R
C29 C 0.30538(17) 1.01572(11) 0.04636(11) 0.0274(4) Uani 1 1 d .
H29 H 0.3233 1.0518 0.0200 0.033 Uiso 1 1 calc R
C30 C 0.38945(16) 0.98593(10) 0.11207(10) 0.0226(4) Uani 1 1 d .
H30 H 0.4645 1.0018 0.1304 0.027 Uiso 1 1 calc R
C31 C 0.44654(14) 0.79641(10) 0.23472(10) 0.0195(3) Uani 1 1 d .
C32 C 0.47399(15) 0.75703(10) 0.29997(11) 0.0217(4) Uani 1 1 d .
H32 H 0.4999 0.7835 0.3451 0.026 Uiso 1 1 calc R
C33 C 0.46337(17) 0.67927(10) 0.29882(12) 0.0259(4) Uani 1 1 d .
H33 H 0.4824 0.6530 0.3432 0.031 Uiso 1 1 calc R
C34 C 0.42496(17) 0.64007(11) 0.23301(12) 0.0288(4) Uani 1 1 d .
H34 H 0.4178 0.5871 0.2324 0.035 Uiso 1 1 calc R
C35 C 0.39713(17) 0.67836(11) 0.16818(12) 0.0278(4) Uani 1 1 d .
H35 H 0.3706 0.6515 0.1232 0.033 Uiso 1 1 calc R
C36 C 0.40796(15) 0.75643(10) 0.16858(11) 0.0236(4) Uani 1 1 d .
H36 H 0.3892 0.7823 0.1240 0.028 Uiso 1 1 calc R
C37 C 0.76447(14) 0.73358(9) 0.24670(9) 0.0179(3) Uani 1 1 d .
C38 C 0.85504(14) 0.69688(10) 0.24695(10) 0.0205(4) Uani 1 1 d .
H38 H 0.8941 0.7201 0.2250 0.025 Uiso 1 1 calc R
C39 C 0.88797(17) 0.62615(11) 0.27935(11) 0.0263(4) Uani 1 1 d .
H39 H 0.9493 0.6013 0.2794 0.032 Uiso 1 1 calc R
C40 C 0.83073(19) 0.59222(11) 0.31150(12) 0.0306(4) Uani 1 1 d .
H40 H 0.8540 0.5446 0.3344 0.037 Uiso 1 1 calc R
C41 C 0.73956(18) 0.62782(11) 0.31023(12) 0.0294(4) Uani 1 1 d .
H41 H 0.6996 0.6039 0.3312 0.035 Uiso 1 1 calc R
C42 C 0.70685(16) 0.69843(10) 0.27829(11) 0.0236(4) Uani 1 1 d .
H42 H 0.6450 0.7228 0.2780 0.028 Uiso 1 1 calc R
C43 C 0.84284(14) 0.86511(10) 0.20711(10) 0.0192(3) Uani 1 1 d .
C44 C 0.92213(15) 0.89964(10) 0.27220(11) 0.0243(4) Uani 1 1 d .
H44 H 0.9101 0.9016 0.3135 0.029 Uiso 1 1 calc R
C45 C 1.01852(16) 0.93117(11) 0.27715(13) 0.0309(4) Uani 1 1 d .
H45 H 1.0714 0.9548 0.3215 0.037 Uiso 1 1 calc R
C46 C 1.03714(17) 0.92799(11) 0.21754(13) 0.0307(5) Uani 1 1 d .
H46 H 1.1031 0.9492 0.2210 0.037 Uiso 1 1 calc R
C47 C 0.95959(17) 0.89380(11) 0.15267(12) 0.0285(4) Uani 1 1 d .
H47 H 0.9728 0.8917 0.1118 0.034 Uiso 1 1 calc R
C48 C 0.86183(15) 0.86229(11) 0.14676(10) 0.0232(4) Uani 1 1 d .
H48 H 0.8088 0.8392 0.1021 0.028 Uiso 1 1 calc R
C49 C 0.61987(14) 0.80839(10) 0.10997(10) 0.0190(3) Uani 1 1 d .
C50 C 0.58818(15) 0.73593(10) 0.08193(10) 0.0219(4) Uani 1 1 d .
H50 H 0.6226 0.6938 0.1127 0.026 Uiso 1 1 calc R
C51 C 0.50549(16) 0.72548(11) 0.00832(11) 0.0254(4) Uani 1 1 d .
H51 H 0.4838 0.6762 -0.0106 0.030 Uiso 1 1 calc R
C52 C 0.45523(15) 0.78687(12) -0.03690(10) 0.0252(4) Uani 1 1 d .
H52 H 0.3988 0.7796 -0.0866 0.030 Uiso 1 1 calc R
C53 C 0.48773(16) 0.85932(11) -0.00933(11) 0.0267(4) Uani 1 1 d .
H53 H 0.4543 0.9013 -0.0406 0.032 Uiso 1 1 calc R
C54 C 0.56914(15) 0.87031(11) 0.06397(10) 0.0231(4) Uani 1 1 d .
H54 H 0.5902 0.9197 0.0827 0.028 Uiso 1 1 calc R
Cu1 Cu 0.648273(17) 0.917486(11) 0.253305(11) 0.01682(7) Uani 1 1 d .
Fe1 Fe 0.90242(2) 0.824795(15) 0.496316(14) 0.02265(8) Uani 1 1 d .
N1 N 0.80743(12) 1.04096(8) 0.30935(8) 0.0193(3) Uani 1 1 d .
N2 N 0.76934(12) 0.98108(8) 0.33588(8) 0.0180(3) Uani 1 1 d .
O1 O 0.66999(10) 1.00338(7) 0.19148(7) 0.0188(2) Uani 1 1 d .
P1 P 0.47801(4) 0.89645(2) 0.23829(2) 0.01692(10) Uani 1 1 d .
P2 P 0.71856(4) 0.82733(2) 0.20742(2) 0.01612(10) Uani 1 1 d .

loop_
_atom_site_aniso_label
_atom_site_aniso_U_11
_atom_site_aniso_U_22
_atom_site_aniso_U_33
_atom_site_aniso_U_23
_atom_site_aniso_U_13
_atom_site_aniso_U_12
C1 0.0142(8) 0.0187(8) 0.0218(9) 0.0007(6) 0.0072(7) -0.0006(6)
C2 0.0214(9) 0.0222(8) 0.0242(9) -0.0016(7) 0.0119(8) -0.0006(7)
C3 0.0276(10) 0.0302(10) 0.0270(10) 0.0029(8) 0.0167(8) 0.0009(8)
C4 0.0217(9) 0.0257(9) 0.0341(11) 0.0071(8) 0.0148(8) -0.0015(7)
C5 0.0240(9) 0.0206(9) 0.0316(10) -0.0011(7) 0.0110(8) -0.0065(7)
C6 0.0246(9) 0.0219(9) 0.0229(9) -0.0019(7) 0.0104(8) -0.0051(7)
C7 0.0165(8) 0.0167(8) 0.0204(8) -0.0010(6) 0.0091(7) 0.0000(6)
C8 0.0218(9) 0.0195(8) 0.0200(9) -0.0010(6) 0.0088(7) 0.0001(7)
C9 0.0243(9) 0.0229(9) 0.0211(9) 0.0017(7) 0.0111(8) 0.0032(7)
C10 0.0221(9) 0.0271(9) 0.0257(10) 0.0046(7) 0.0113(8) 0.0007(7)
C11 0.0332(11) 0.0353(11) 0.0367(12) 0.0102(9) 0.0209(10) 0.0013(9)
C12 0.0475(13) 0.0427(12) 0.0286(11) 0.0068(9) 0.0260(10) 0.0075(10)
C13 0.0406(12) 0.0309(10) 0.0215(10) 0.0024(7) 0.0168(9) 0.0084(8)
C14 0.0259(10) 0.0415(12) 0.0254(10) -0.0098(9) 0.0066(9) 0.0081(9)
C15 0.0237(10) 0.0387(11) 0.0289(11) -0.0007(8) 0.0100(9) 0.0047(8)
C16 0.0238(10) 0.0286(10) 0.0243(10) -0.0017(7) 0.0024(8) 0.0014(7)
C17 0.0314(11) 0.0236(9) 0.0249(10) 0.0018(8) -0.0004(9) 0.0021(8)
C18 0.0299(11) 0.0244(10) 0.0328(11) -0.0047(8) 0.0012(9) 0.0042(8)
C19 0.0185(8) 0.0221(8) 0.0202(9) 0.0023(7) 0.0087(7) 0.0049(7)
C20 0.0173(9) 0.0387(11) 0.0264(10) -0.0026(8) 0.0105(8) 0.0012(7)
C21 0.0208(10) 0.0530(13) 0.0284(10) 0.0012(9) 0.0137(8) 0.0075(9)
C22 0.0394(12) 0.0458(13) 0.0275(11) -0.0016(9) 0.0194(10) 0.0142(10)
C23 0.0480(13) 0.0312(11) 0.0310(11) -0.0064(9) 0.0218(10) -0.0002(9)
C24 0.0320(10) 0.0236(9) 0.0266(10) -0.0010(7) 0.0161(8) 0.0007(8)
C25 0.0199(9) 0.0191(8) 0.0208(9) -0.0014(6) 0.0093(7) 0.0009(6)
C26 0.0196(9) 0.0267(9) 0.0260(10) 0.0000(7) 0.0105(8) -0.0006(7)
C27 0.0203(9) 0.0325(10) 0.0265(10) -0.0013(8) 0.0076(8) 0.0013(8)
C28 0.0262(10) 0.0312(10) 0.0225(9) 0.0029(8) 0.0070(8) 0.0072(8)
C29 0.0321(10) 0.0251(9) 0.0251(10) 0.0045(7) 0.0141(8) 0.0039(8)
C30 0.0225(9) 0.0219(8) 0.0238(9) -0.0013(7) 0.0116(8) 0.0000(7)
C31 0.0155(8) 0.0186(8) 0.0258(9) -0.0012(7) 0.0112(7) -0.0008(6)
C32 0.0211(9) 0.0209(8) 0.0276(9) 0.0004(7) 0.0154(8) -0.0002(7)
C33 0.0275(10) 0.0221(9) 0.0358(11) 0.0037(7) 0.0213(9) 0.0007(7)
C34 0.0291(10) 0.0193(9) 0.0466(12) -0.0031(8) 0.0251(10) -0.0039(7)
C35 0.0272(10) 0.0233(9) 0.0347(11) -0.0082(8) 0.0164(9) -0.0036(7)
C36 0.0216(9) 0.0238(9) 0.0258(9) -0.0022(7) 0.0119(8) -0.0009(7)
C37 0.0169(8) 0.0174(8) 0.0178(8) -0.0017(6) 0.0073(7) -0.0009(6)
C38 0.0195(9) 0.0209(8) 0.0217(9) -0.0019(7) 0.0104(7) 0.0000(6)
C39 0.0253(9) 0.0227(9) 0.0311(10) -0.0008(7) 0.0139(8) 0.0044(7)
C40 0.0377(11) 0.0197(9) 0.0358(11) 0.0046(8) 0.0190(10) 0.0046(8)
C41 0.0366(11) 0.0220(9) 0.0377(11) 0.0035(8) 0.0244(10) -0.0011(8)
C42 0.0237(9) 0.0220(9) 0.0285(10) 0.0005(7) 0.0154(8) 0.0001(7)
C43 0.0162(8) 0.0165(8) 0.0240(9) 0.0015(6) 0.0089(7) 0.0016(6)
C44 0.0181(9) 0.0254(9) 0.0289(10) -0.0044(7) 0.0112(8) 0.0003(7)
C45 0.0177(9) 0.0248(9) 0.0466(13) -0.0075(8) 0.0129(9) -0.0018(7)
C46 0.0211(9) 0.0204(9) 0.0526(13) 0.0077(8) 0.0194(9) 0.0026(7)
C47 0.0251(10) 0.0299(10) 0.0372(11) 0.0147(8) 0.0204(9) 0.0091(8)
C48 0.0203(9) 0.0263(9) 0.0235(9) 0.0056(7) 0.0112(8) 0.0043(7)
C49 0.0144(8) 0.0236(8) 0.0190(8) -0.0013(7) 0.0081(7) -0.0010(6)
C50 0.0212(9) 0.0225(9) 0.0216(9) -0.0018(7) 0.0101(7) -0.0025(7)
C51 0.0227(9) 0.0287(9) 0.0243(9) -0.0062(7) 0.0112(8) -0.0076(7)
C52 0.0174(9) 0.0366(10) 0.0182(9) -0.0038(7) 0.0061(7) -0.0033(7)
C53 0.0220(9) 0.0304(10) 0.0230(9) 0.0024(7) 0.0073(8) 0.0023(7)
C54 0.0213(9) 0.0227(9) 0.0231(9) -0.0007(7) 0.0091(8) 0.0003(7)
Cu1 0.01511(12) 0.01628(11) 0.01910(12) -0.00085(7) 0.00836(9) -0.00126(7)
Fe1 0.02501(15) 0.02170(14) 0.01760(14) 0.00097(9) 0.00753(12) 0.00139(10)
N1 0.0189(7) 0.0167(7) 0.0217(7) 0.0003(5) 0.0094(6) -0.0027(5)
N2 0.0168(7) 0.0161(7) 0.0213(7) -0.0003(5) 0.0095(6) -0.0005(5)
O1 0.0175(6) 0.0182(6) 0.0194(6) -0.0011(5) 0.0080(5) -0.0036(5)
P1 0.0148(2) 0.0167(2) 0.0192(2) -0.00041(16) 0.00827(18) -0.00030(15)
P2 0.0140(2) 0.0169(2) 0.0172(2) -0.00093(15) 0.00744(17) -0.00042(15)

loop_
_atom_type_symbol
_atom_type_description
_atom_type_scat_dispersion_real
_atom_type_scat_dispersion_imag
_atom_type_scat_source
C C 0.0033 0.0016 'International Tables Vol C Tables 4.2.6.8 and 6.1.1.4'
H H 0.0000 0.0000 'International Tables Vol C Tables 4.2.6.8 and 6.1.1.4'
Cu Cu 0.3201 1.2651 'International Tables Vol C Tables 4.2.6.8 and 6.1.1.4'
Fe Fe 0.3463 0.8444 'International Tables Vol C Tables 4.2.6.8 and 6.1.1.4'
N N 0.0061 0.0033 'International Tables Vol C Tables 4.2.6.8 and 6.1.1.4'
O O 0.0106 0.0060 'International Tables Vol C Tables 4.2.6.8 and 6.1.1.4'
P P 0.1023 0.0942 'International Tables Vol C Tables 4.2.6.8 and 6.1.1.4'

loop_
_geom_angle_atom_site_label_1
_geom_angle_atom_site_label_2
_geom_angle_atom_site_label_3
_geom_angle
C2 C1 C6 119.02(17)
C2 C1 C7 120.08(16)
C6 C1 C7 120.87(16)
C3 C2 C1 120.47(17)
C3 C2 H2 119.8
C1 C2 H2 119.8
C4 C3 C2 120.02(18)
C4 C3 H3 120.0
C2 C3 H3 120.0
C5 C4 C3 119.85(18)
C5 C4 H4 120.1
C3 C4 H4 120.1
C4 C5 C6 120.28(18)
C4 C5 H5 119.9
C6 C5 H5 119.9
C5 C6 C1 120.35(18)
C5 C6 H6 119.8
C1 C6 H6 119.8
O1 C7 N1 127.52(16)
O1 C7 C1 117.75(15)
N1 C7 C1 114.74(15)
N2 C8 C9 124.12(17)
N2 C8 H8 117.9
C9 C8 H8 117.9
C10 C9 C13 107.52(17)
C10 C9 C8 128.48(17)
C13 C9 C8 123.96(18)
C10 C9 Fe1 69.43(10)
C13 C9 Fe1 68.84(11)
C8 C9 Fe1 125.49(13)
C11 C10 C9 107.81(18)
C11 C10 Fe1 69.70(12)
C9 C10 Fe1 69.76(11)
C11 C10 H10 126.1
C9 C10 H10 126.1
Fe1 C10 H10 126.0
C12 C11 C10 108.32(19)
C12 C11 Fe1 69.60(13)
C10 C11 Fe1 69.60(11)
C12 C11 H11 125.8
C10 C11 H11 125.8
Fe1 C11 H11 126.6
C13 C12 C11 108.36(18)
C13 C12 Fe1 69.38(12)
C11 C12 Fe1 69.83(12)
C13 C12 H12 125.8
C11 C12 H12 125.8
Fe1 C12 H12 126.5
C12 C13 C9 107.97(19)
C12 C13 Fe1 70.07(12)
C9 C13 Fe1 69.96(11)
C12 C13 H13 126.0
C9 C13 H13 126.0
Fe1 C13 H13 125.5
C18 C14 C15 107.97(19)
C18 C14 Fe1 69.53(12)
C15 C14 Fe1 69.99(12)
C18 C14 H14 126.0
C15 C14 H14 126.0
Fe1 C14 H14 126.0
C16 C15 C14 108.4(2)
C16 C15 Fe1 70.05(13)
C14 C15 Fe1 69.34(12)
C16 C15 H15 125.8
C14 C15 H15 125.8
Fe1 C15 H15 126.4
C15 C16 C17 107.45(18)
C15 C16 Fe1 69.54(12)
C17 C16 Fe1 69.04(12)
C15 C16 H16 126.3
C17 C16 H16 126.3
Fe1 C16 H16 126.7
C16 C17 C18 108.2(2)
C16 C17 Fe1 70.32(11)
C18 C17 Fe1 69.42(11)
C16 C17 H17 126.0
C18 C17 H17 125.8
Fe1 C17 H17 125.9
C14 C18 C17 107.99(19)
C14 C18 Fe1 69.93(12)
C17 C18 Fe1 69.71(12)
C14 C18 H18 126.1
C17 C18 H18 126.0
Fe1 C18 H18 125.9
C24 C19 C20 118.89(18)
C24 C19 P1 118.00(14)
C20 C19 P1 123.06(15)
C21 C20 C19 120.05(19)
C21 C20 H20 120.0
C19 C20 H20 120.0
C22 C21 C20 120.2(2)
C22 C21 H21 119.9
C20 C21 H21 119.9
C23 C22 C21 119.84(19)
C23 C22 H22 120.1
C21 C22 H22 120.1
C22 C23 C24 120.5(2)
C22 C23 H23 119.8
C24 C23 H23 119.8
C23 C24 C19 120.46(19)
C23 C24 H24 119.8
C19 C24 H24 119.8
C30 C25 C26 119.13(17)
C30 C25 P1 118.36(14)
C26 C25 P1 122.51(14)
C27 C26 C25 120.03(18)
C27 C26 H26 120.0
C25 C26 H26 120.0
C28 C27 C26 120.36(18)
C28 C27 H27 119.8
C26 C27 H27 119.8
C27 C28 C29 120.00(18)
C27 C28 H28 120.0
C29 C28 H28 120.0
C30 C29 C28 120.08(18)
C30 C29 H29 120.0
C28 C29 H29 120.0
C29 C30 C25 120.39(18)
C29 C30 H30 119.8
C25 C30 H30 119.8
C36 C31 C32 119.09(16)
C36 C31 P1 120.32(14)
C32 C31 P1 120.11(14)
C33 C32 C31 120.29(18)
C33 C32 H32 119.9
C31 C32 H32 119.9
C34 C33 C32 120.26(18)
C34 C33 H33 119.9
C32 C33 H33 119.9
C35 C34 C33 119.98(18)
C35 C34 H34 120.0
C33 C34 H34 120.0
C34 C35 C36 120.38(19)
C34 C35 H35 119.8
C36 C35 H35 119.8
C35 C36 C31 119.99(18)
C35 C36 H36 120.0
C31 C36 H36 120.0
C42 C37 C38 119.40(16)
C42 C37 P2 117.93(13)
C38 C37 P2 122.66(14)
C39 C38 C37 120.10(17)
C39 C38 H38 119.9
C37 C38 H38 119.9
C40 C39 C38 119.87(18)
C40 C39 H39 120.1
C38 C39 H39 120.1
C41 C40 C39 120.23(18)
C41 C40 H40 119.9
C39 C40 H40 119.9
C40 C41 C42 120.03(18)
C40 C41 H41 120.0
C42 C41 H41 120.0
C41 C42 C37 120.34(18)
C41 C42 H42 119.8
C37 C42 H42 119.8
C44 C43 C48 119.02(17)
C44 C43 P2 116.38(14)
C48 C43 P2 124.59(14)
C45 C44 C43 120.80(19)
C45 C44 H44 119.6
C43 C44 H44 119.6
C46 C45 C44 120.0(2)
C46 C45 H45 120.0
C44 C45 H45 120.0
C45 C46 C47 119.98(18)
C45 C46 H46 120.0
C47 C46 H46 120.0
C46 C47 C48 120.63(19)
C46 C47 H47 119.7
C48 C47 H47 119.7
C43 C48 C47 119.59(18)
C43 C48 H48 120.2
C47 C48 H48 120.2
C50 C49 C54 119.60(17)
C50 C49 P2 122.82(14)
C54 C49 P2 117.41(13)
C49 C50 C51 119.95(17)
C49 C50 H50 120.0
C51 C50 H50 120.0
C52 C51 C50 120.26(18)
C52 C51 H51 119.9
C50 C51 H51 119.9
C51 C52 C53 119.93(18)
C51 C52 H52 120.0
C53 C52 H52 120.0
C54 C53 C52 120.24(18)
C54 C53 H53 119.9
C52 C53 H53 119.9
C53 C54 C49 120.01(17)
C53 C54 H54 120.0
C49 C54 H54 120.0
N2 Cu1 O1 79.09(5)
N2 Cu1 P1 125.13(4)
O1 Cu1 P1 119.00(4)
N2 Cu1 P2 113.59(4)
O1 Cu1 P2 92.52(4)
P1 Cu1 P2 116.364(18)
C13 Fe1 C18 161.77(9)
C13 Fe1 C17 125.01(9)
C18 Fe1 C17 40.87(8)
C13 Fe1 C14 156.55(9)
C18 Fe1 C14 40.54(10)
C17 Fe1 C14 68.40(9)
C13 Fe1 C12 40.54(9)
C18 Fe1 C12 124.28(10)
C17 Fe1 C12 106.40(10)
C14 Fe1 C12 161.80(10)
C13 Fe1 C10 68.99(8)
C18 Fe1 C10 119.09(8)
C17 Fe1 C10 153.54(8)
C14 Fe1 C10 107.85(8)
C12 Fe1 C10 68.57(9)
C13 Fe1 C11 68.46(9)
C18 Fe1 C11 106.20(10)
C17 Fe1 C11 118.59(9)
C14 Fe1 C11 125.22(9)
C12 Fe1 C11 40.58(10)
C10 Fe1 C11 40.70(8)
C13 Fe1 C15 121.60(9)
C18 Fe1 C15 68.26(9)
C17 Fe1 C15 68.12(9)
C14 Fe1 C15 40.67(9)
C12 Fe1 C15 155.35(10)
C10 Fe1 C15 127.12(8)
C11 Fe1 C15 163.51(9)
C13 Fe1 C9 41.20(8)
C18 Fe1 C9 154.83(8)
C17 Fe1 C9 163.61(8)
C14 Fe1 C9 121.20(8)
C12 Fe1 C9 68.56(8)
C10 Fe1 C9 40.81(8)
C11 Fe1 C9 68.43(8)
C15 Fe1 C9 109.56(8)
C13 Fe1 C16 108.08(9)
C18 Fe1 C16 68.56(8)
C17 Fe1 C16 40.65(8)
C14 Fe1 C16 68.40(8)
C12 Fe1 C16 119.79(9)
C10 Fe1 C16 164.49(8)
C11 Fe1 C16 153.79(9)
C15 Fe1 C16 40.41(9)
C9 Fe1 C16 127.12(8)
C7 N1 N2 111.74(14)
C8 N2 N1 112.75(14)
C8 N2 Cu1 133.81(12)
N1 N2 Cu1 113.22(11)
C7 O1 Cu1 108.11(11)
C31 P1 C25 103.41(8)
C31 P1 C19 103.27(8)
C25 P1 C19 102.66(8)
C31 P1 Cu1 112.33(6)
C25 P1 Cu1 114.25(6)
C19 P1 Cu1 119.13(6)
C37 P2 C43 102.61(8)
C37 P2 C49 103.40(8)
C43 P2 C49 104.53(8)
C37 P2 Cu1 125.08(6)
C43 P2 Cu1 108.71(6)
C49 P2 Cu1 110.58(6)

loop_
_geom_bond_atom_site_label_1
_geom_bond_atom_site_label_2
_geom_bond_distance
C1 C2 1.397(3)
C1 C6 1.399(2)
C1 C7 1.502(2)
C2 C3 1.397(3)
C2 H2 0.9500
C3 C4 1.393(3)
C3 H3 0.9500
C4 C5 1.388(3)
C4 H4 0.9500
C5 C6 1.395(3)
C5 H5 0.9500
C6 H6 0.9500
C7 O1 1.287(2)
C7 N1 1.327(2)
C8 N2 1.295(2)
C8 C9 1.455(3)
C8 H8 0.9500
C9 C10 1.436(3)
C9 C13 1.445(3)
C9 Fe1 2.0613(18)
C10 C11 1.431(3)
C10 Fe1 2.0569(19)
C10 H10 0.9301
C11 C12 1.426(3)
C11 Fe1 2.058(2)
C11 H11 0.9303
C12 C13 1.421(3)
C12 Fe1 2.055(2)
C12 H12 0.9306
C13 Fe1 2.046(2)
C13 H13 0.9304
C14 C18 1.420(3)
C14 C15 1.429(3)
C14 Fe1 2.052(2)
C14 H14 0.9293
C15 C16 1.426(3)
C15 Fe1 2.061(2)
C15 H15 0.9300
C16 C17 1.431(3)
C16 Fe1 2.068(2)
C16 H16 0.9298
C17 C18 1.431(3)
C17 Fe1 2.051(2)
C17 H17 0.9297
C18 Fe1 2.047(2)
C18 H18 0.9291
C19 C24 1.396(3)
C19 C20 1.408(3)
C19 P1 1.8389(19)
C20 C21 1.395(3)
C20 H20 0.9500
C21 C22 1.391(3)
C21 H21 0.9500
C22 C23 1.385(3)
C22 H22 0.9500
C23 C24 1.389(3)
C23 H23 0.9500
C24 H24 0.9500
C25 C30 1.403(3)
C25 C26 1.410(3)
C25 P1 1.8369(18)
C26 C27 1.394(3)
C26 H26 0.9500
C27 C28 1.391(3)
C27 H27 0.9500
C28 C29 1.397(3)
C28 H28 0.9500
C29 C30 1.393(3)
C29 H29 0.9500
C30 H30 0.9500
C31 C36 1.402(3)
C31 C32 1.405(3)
C31 P1 1.8290(18)
C32 C33 1.394(3)
C32 H32 0.9500
C33 C34 1.390(3)
C33 H33 0.9500
C34 C35 1.387(3)
C34 H34 0.9500
C35 C36 1.400(3)
C35 H35 0.9500
C36 H36 0.9500
C37 C42 1.397(2)
C37 C38 1.402(2)
C37 P2 1.8325(18)
C38 C39 1.397(3)
C38 H38 0.9500
C39 C40 1.392(3)
C39 H39 0.9500
C40 C41 1.391(3)
C40 H40 0.9500
C41 C42 1.392(3)
C41 H41 0.9500
C42 H42 0.9500
C43 C44 1.399(3)
C43 C48 1.399(3)
C43 P2 1.8352(18)
C44 C45 1.393(3)
C44 H44 0.9500
C45 C46 1.381(3)
C45 H45 0.9500
C46 C47 1.387(3)
C46 H46 0.9500
C47 C48 1.403(3)
C47 H47 0.9500
C48 H48 0.9500
C49 C50 1.397(2)
C49 C54 1.403(3)
C49 P2 1.8366(18)
C50 C51 1.403(3)
C50 H50 0.9500
C51 C52 1.388(3)
C51 H51 0.9500
C52 C53 1.396(3)
C52 H52 0.9500
C53 C54 1.395(3)
C53 H53 0.9500
C54 H54 0.9500
Cu1 N2 2.0519(15)
Cu1 O1 2.1109(12)
Cu1 P1 2.2310(5)
Cu1 P2 2.3057(5)
N1 N2 1.413(2)

loop_
_geom_torsion_atom_site_label_1
_geom_torsion_atom_site_label_2
_geom_torsion_atom_site_label_3
_geom_torsion_atom_site_label_4
_geom_torsion
C6 C1 C2 C3 0.8(3)
C7 C1 C2 C3 178.96(17)
C1 C2 C3 C4 -1.3(3)
C2 C3 C4 C5 1.1(3)
C3 C4 C5 C6 -0.4(3)
C4 C5 C6 C1 0.0(3)
C2 C1 C6 C5 -0.1(3)
C7 C1 C6 C5 -178.27(17)
C2 C1 C7 O1 -35.3(2)
C6 C1 C7 O1 142.82(17)
C2 C1 C7 N1 144.40(17)
C6 C1 C7 N1 -37.5(2)
N2 C8 C9 C10 13.7(3)
N2 C8 C9 C13 -168.53(18)
N2 C8 C9 Fe1 104.6(2)
C13 C9 C10 C11 1.1(2)
C8 C9 C10 C11 179.14(19)
Fe1 C9 C10 C11 59.55(14)
C13 C9 C10 Fe1 -58.47(14)
C8 C9 C10 Fe1 119.6(2)
C9 C10 C11 C12 -0.6(2)
Fe1 C10 C11 C12 59.00(15)
C9 C10 C11 Fe1 -59.59(13)
C10 C11 C12 C13 -0.1(3)
Fe1 C11 C12 C13 58.86(16)
C10 C11 C12 Fe1 -59.00(15)
C11 C12 C13 C9 0.8(2)
Fe1 C12 C13 C9 59.95(14)
C11 C12 C13 Fe1 -59.13(16)
C10 C9 C13 C12 -1.2(2)
C8 C9 C13 C12 -179.34(18)
Fe1 C9 C13 C12 -60.02(15)
C10 C9 C13 Fe1 58.84(13)
C8 C9 C13 Fe1 -119.32(18)
C18 C14 C15 C16 0.0(2)
Fe1 C14 C15 C16 59.35(15)
C18 C14 C15 Fe1 -59.37(15)
C14 C15 C16 C17 -0.1(2)
Fe1 C15 C16 C17 58.83(15)
C14 C15 C16 Fe1 -58.91(14)
C15 C16 C17 C18 0.2(2)
Fe1 C16 C17 C18 59.30(15)
C15 C16 C17 Fe1 -59.15(15)
C15 C14 C18 C17 0.1(2)
Fe1 C14 C18 C17 -59.55(15)
C15 C14 C18 Fe1 59.67(14)
C16 C17 C18 C14 -0.2(3)
Fe1 C17 C18 C14 59.69(15)
C16 C17 C18 Fe1 -59.86(15)
C24 C19 C20 C21 1.7(3)
P1 C19 C20 C21 -175.66(16)
C19 C20 C21 C22 1.2(3)
C20 C21 C22 C23 -2.7(3)
C21 C22 C23 C24 1.3(3)
C22 C23 C24 C19 1.6(3)
C20 C19 C24 C23 -3.1(3)
P1 C19 C24 C23 174.40(16)
C30 C25 C26 C27 -0.7(3)
P1 C25 C26 C27 178.86(15)
C25 C26 C27 C28 0.4(3)
C26 C27 C28 C29 0.1(3)
C27 C28 C29 C30 -0.4(3)
C28 C29 C30 C25 0.1(3)
C26 C25 C30 C29 0.5(3)
P1 C25 C30 C29 -179.12(14)
C36 C31 C32 C33 0.3(3)
P1 C31 C32 C33 -171.82(14)
C31 C32 C33 C34 -0.3(3)
C32 C33 C34 C35 0.0(3)
C33 C34 C35 C36 0.3(3)
C34 C35 C36 C31 -0.4(3)
C32 C31 C36 C35 0.1(3)
P1 C31 C36 C35 172.15(15)
C42 C37 C38 C39 -0.8(3)
P2 C37 C38 C39 178.40(14)
C37 C38 C39 C40 -0.1(3)
C38 C39 C40 C41 1.2(3)
C39 C40 C41 C42 -1.5(3)
C40 C41 C42 C37 0.7(3)
C38 C37 C42 C41 0.5(3)
P2 C37 C42 C41 -178.73(15)
C48 C43 C44 C45 0.3(3)
P2 C43 C44 C45 -178.95(15)
C43 C44 C45 C46 -0.6(3)
C44 C45 C46 C47 0.4(3)
C45 C46 C47 C48 0.1(3)
C44 C43 C48 C47 0.2(3)
P2 C43 C48 C47 179.32(14)
C46 C47 C48 C43 -0.3(3)
C54 C49 C50 C51 -0.5(3)
P2 C49 C50 C51 174.71(14)
C49 C50 C51 C52 0.2(3)
C50 C51 C52 C53 0.6(3)
C51 C52 C53 C54 -1.2(3)
C52 C53 C54 C49 1.0(3)
C50 C49 C54 C53 -0.1(3)
P2 C49 C54 C53 -175.55(14)
C12 C13 Fe1 C18 -38.8(3)
C9 C13 Fe1 C18 -157.5(3)
C12 C13 Fe1 C17 -73.22(17)
C9 C13 Fe1 C17 167.99(12)
C12 C13 Fe1 C14 167.8(2)
C9 C13 Fe1 C14 49.0(3)
C9 C13 Fe1 C12 -118.79(19)
C12 C13 Fe1 C10 81.18(14)
C9 C13 Fe1 C10 -37.60(12)
C12 C13 Fe1 C11 37.36(13)
C9 C13 Fe1 C11 -81.42(13)
C12 C13 Fe1 C15 -157.29(13)
C9 C13 Fe1 C15 83.92(14)
C12 C13 Fe1 C9 118.79(19)
C12 C13 Fe1 C16 -114.99(14)
C9 C13 Fe1 C16 126.22(13)
C14 C18 Fe1 C13 -164.1(3)
C17 C18 Fe1 C13 -45.1(4)
C14 C18 Fe1 C17 -119.0(2)
C17 C18 Fe1 C14 119.0(2)
C14 C18 Fe1 C12 166.36(13)
C17 C18 Fe1 C12 -74.59(17)
C14 C18 Fe1 C10 83.64(14)
C17 C18 Fe1 C10 -157.31(13)
C14 C18 Fe1 C11 125.75(13)
C17 C18 Fe1 C11 -115.20(14)
C14 C18 Fe1 C15 -37.80(12)
C17 C18 Fe1 C15 81.24(15)
C14 C18 Fe1 C9 52.1(3)
C17 C18 Fe1 C9 171.18(18)
C14 C18 Fe1 C16 -81.41(14)
C17 C18 Fe1 C16 37.63(14)
C16 C17 Fe1 C13 -76.45(16)
C18 C17 Fe1 C13 164.31(14)
C16 C17 Fe1 C18 119.2(2)
C16 C17 Fe1 C14 81.57(14)
C18 C17 Fe1 C14 -37.67(14)
C16 C17 Fe1 C12 -116.89(14)
C18 C17 Fe1 C12 123.86(15)
C16 C17 Fe1 C10 168.39(17)
C18 C17 Fe1 C10 49.1(3)
C16 C17 Fe1 C11 -159.05(13)
C18 C17 Fe1 C11 81.71(17)
C16 C17 Fe1 C15 37.64(13)
C18 C17 Fe1 C15 -81.61(15)
C16 C17 Fe1 C9 -47.4(4)
C18 C17 Fe1 C9 -166.6(3)
C18 C17 Fe1 C16 -119.2(2)
C18 C14 Fe1 C13 167.6(2)
C15 C14 Fe1 C13 48.5(3)
C15 C14 Fe1 C18 -119.11(18)
C18 C14 Fe1 C17 37.97(13)
C15 C14 Fe1 C17 -81.14(13)
C18 C14 Fe1 C12 -38.6(3)
C15 C14 Fe1 C12 -157.7(3)
C18 C14 Fe1 C10 -114.16(13)
C15 C14 Fe1 C10 126.73(12)
C18 C14 Fe1 C11 -72.54(15)
C15 C14 Fe1 C11 168.35(12)
C18 C14 Fe1 C15 119.11(18)
C18 C14 Fe1 C9 -156.89(12)
C15 C14 Fe1 C9 84.00(14)
C18 C14 Fe1 C16 81.84(13)
C15 C14 Fe1 C16 -37.27(12)
C11 C12 Fe1 C13 119.79(19)
C13 C12 Fe1 C18 166.29(12)
C11 C12 Fe1 C18 -73.92(15)
C13 C12 Fe1 C17 125.17(13)
C11 C12 Fe1 C17 -115.04(13)
C13 C12 Fe1 C14 -164.3(3)
C11 C12 Fe1 C14 -44.5(3)
C13 C12 Fe1 C10 -82.33(14)
C11 C12 Fe1 C10 37.46(12)
C13 C12 Fe1 C11 -119.79(19)
C13 C12 Fe1 C15 52.0(3)
C11 C12 Fe1 C15 171.82(19)
C13 C12 Fe1 C9 -38.33(13)
C11 C12 Fe1 C9 81.46(13)
C13 C12 Fe1 C16 83.15(15)
C11 C12 Fe1 C16 -157.06(12)
C11 C10 Fe1 C13 -80.98(14)
C9 C10 Fe1 C13 37.95(11)
C11 C10 Fe1 C18 80.95(15)
C9 C10 Fe1 C18 -160.11(12)
C11 C10 Fe1 C17 46.4(2)
C9 C10 Fe1 C17 165.38(18)
C11 C10 Fe1 C14 123.69(14)
C9 C10 Fe1 C14 -117.38(12)
C11 C10 Fe1 C12 -37.35(13)
C9 C10 Fe1 C12 81.59(13)
C9 C10 Fe1 C11 118.94(17)
C11 C10 Fe1 C15 164.61(13)
C9 C10 Fe1 C15 -76.45(14)
C11 C10 Fe1 C9 -118.94(17)
C11 C10 Fe1 C16 -162.9(3)
C9 C10 Fe1 C16 -44.0(3)
C12 C11 Fe1 C13 -37.33(13)
C10 C11 Fe1 C13 82.41(13)
C12 C11 Fe1 C18 124.23(13)
C10 C11 Fe1 C18 -116.02(13)
C12 C11 Fe1 C17 81.83(15)
C10 C11 Fe1 C17 -158.42(12)
C12 C11 Fe1 C14 164.45(13)
C10 C11 Fe1 C14 -75.81(15)
C10 C11 Fe1 C12 119.75(18)
C12 C11 Fe1 C10 -119.75(18)
C12 C11 Fe1 C15 -167.9(3)
C10 C11 Fe1 C15 -48.2(4)
C12 C11 Fe1 C9 -81.79(13)
C10 C11 Fe1 C9 37.95(12)
C12 C11 Fe1 C16 50.0(2)
C10 C11 Fe1 C16 169.74(17)
C16 C15 Fe1 C13 80.76(14)
C14 C15 Fe1 C13 -159.52(12)
C16 C15 Fe1 C18 -82.03(13)
C14 C15 Fe1 C18 37.69(13)
C16 C15 Fe1 C17 -37.85(12)
C14 C15 Fe1 C17 81.87(13)
C16 C15 Fe1 C14 -119.72(18)
C16 C15 Fe1 C12 43.8(3)
C14 C15 Fe1 C12 163.5(2)
C16 C15 Fe1 C10 167.20(12)
C14 C15 Fe1 C10 -73.08(15)
C16 C15 Fe1 C11 -155.2(3)
C14 C15 Fe1 C11 -35.5(4)
C16 C15 Fe1 C9 124.80(12)
C14 C15 Fe1 C9 -115.48(13)
C14 C15 Fe1 C16 119.72(18)
C10 C9 Fe1 C13 -119.35(17)
C8 C9 Fe1 C13 117.4(2)
C10 C9 Fe1 C18 44.3(3)
C13 C9 Fe1 C18 163.7(2)
C8 C9 Fe1 C18 -78.9(3)
C10 C9 Fe1 C17 -156.5(3)
C13 C9 Fe1 C17 -37.2(4)
C8 C9 Fe1 C17 80.2(4)
C10 C9 Fe1 C14 81.20(14)
C13 C9 Fe1 C14 -159.45(13)
C8 C9 Fe1 C14 -42.08(19)
C10 C9 Fe1 C12 -81.61(13)
C13 C9 Fe1 C12 37.74(13)
C8 C9 Fe1 C12 155.10(19)
C13 C9 Fe1 C10 119.35(17)
C8 C9 Fe1 C10 -123.3(2)
C10 C9 Fe1 C11 -37.85(12)
C13 C9 Fe1 C11 81.50(14)
C8 C9 Fe1 C11 -161.13(19)
C10 C9 Fe1 C15 124.65(12)
C13 C9 Fe1 C15 -116.00(13)
C8 C9 Fe1 C15 1.37(18)
C10 C9 Fe1 C16 166.54(12)
C13 C9 Fe1 C16 -74.11(15)
C8 C9 Fe1 C16 43.3(2)
C15 C16 Fe1 C13 -117.83(13)
C17 C16 Fe1 C13 123.11(13)
C15 C16 Fe1 C18 81.22(14)
C17 C16 Fe1 C18 -37.84(13)
C15 C16 Fe1 C17 119.06(18)
C15 C16 Fe1 C14 37.50(13)
C17 C16 Fe1 C14 -81.56(14)
C15 C16 Fe1 C12 -160.58(13)
C17 C16 Fe1 C12 80.36(15)
C15 C16 Fe1 C10 -41.4(4)
C17 C16 Fe1 C10 -160.4(3)
C15 C16 Fe1 C11 164.38(19)
C17 C16 Fe1 C11 45.3(2)
C17 C16 Fe1 C15 -119.06(18)
C15 C16 Fe1 C9 -76.03(15)
C17 C16 Fe1 C9 164.91(12)
O1 C7 N1 N2 0.4(2)
C1 C7 N1 N2 -179.28(13)
C9 C8 N2 N1 -178.78(16)
C9 C8 N2 Cu1 -4.7(3)
C7 N1 N2 C8 179.43(15)
C7 N1 N2 Cu1 4.06(17)
O1 Cu1 N2 C8 -178.85(18)
P1 Cu1 N2 C8 63.25(18)
P2 Cu1 N2 C8 -90.87(17)
O1 Cu1 N2 N1 -4.77(10)
P1 Cu1 N2 N1 -122.67(10)
P2 Cu1 N2 N1 83.21(11)
N1 C7 O1 Cu1 -4.3(2)
C1 C7 O1 Cu1 175.31(12)
N2 Cu1 O1 C7 4.63(11)
P1 Cu1 O1 C7 128.90(10)
P2 Cu1 O1 C7 -108.91(11)
C36 C31 P1 C25 40.80(16)
C32 C31 P1 C25 -147.20(14)
C36 C31 P1 C19 147.52(15)
C32 C31 P1 C19 -40.48(16)
C36 C31 P1 Cu1 -82.87(15)
C32 C31 P1 Cu1 89.13(14)
C30 C25 P1 C31 -139.22(14)
C26 C25 P1 C31 41.20(17)
C30 C25 P1 C19 113.60(15)
C26 C25 P1 C19 -65.98(17)
C30 C25 P1 Cu1 -16.82(16)
C26 C25 P1 Cu1 163.60(13)
C24 C19 P1 C31 145.57(15)
C20 C19 P1 C31 -37.07(18)
C24 C19 P1 C25 -107.15(15)
C20 C19 P1 C25 70.22(17)
C24 C19 P1 Cu1 20.23(17)
C20 C19 P1 Cu1 -162.40(14)
N2 Cu1 P1 C31 -124.96(8)
O1 Cu1 P1 C31 137.84(8)
P2 Cu1 P1 C31 28.52(7)
N2 Cu1 P1 C25 117.65(8)
O1 Cu1 P1 C25 20.45(8)
P2 Cu1 P1 C25 -88.87(6)
N2 Cu1 P1 C19 -4.10(9)
O1 Cu1 P1 C19 -101.30(8)
P2 Cu1 P1 C19 149.38(7)
C42 C37 P2 C43 158.52(14)
C38 C37 P2 C43 -20.67(17)
C42 C37 P2 C49 -92.97(15)
C38 C37 P2 C49 87.84(16)
C42 C37 P2 Cu1 34.55(17)
C38 C37 P2 Cu1 -144.64(12)
C44 C43 P2 C37 -85.92(15)
C48 C43 P2 C37 94.89(16)
C44 C43 P2 C49 166.43(14)
C48 C43 P2 C49 -12.77(17)
C44 C43 P2 Cu1 48.31(15)
C48 C43 P2 Cu1 -130.88(14)
C50 C49 P2 C37 4.80(17)
C54 C49 P2 C37 -179.92(14)
C50 C49 P2 C43 111.88(16)
C54 C49 P2 C43 -72.84(15)
C50 C49 P2 Cu1 -131.30(14)
C54 C49 P2 Cu1 43.98(15)
N2 Cu1 P2 C37 85.40(8)
O1 Cu1 P2 C37 164.59(8)
P1 Cu1 P2 C37 -71.12(7)
N2 Cu1 P2 C43 -35.91(8)
O1 Cu1 P2 C43 43.29(7)
P1 Cu1 P2 C43 167.58(6)
N2 Cu1 P2 C49 -150.12(8)
O1 Cu1 P2 C49 -70.93(7)
P1 Cu1 P2 C49 53.36(6)
